data_2004018
loop_
_publ_author_name
'Weber, H. P.'
'Ettmayer, P.'
'H\"ubner, M.'
'Gstach, H.'

_publ_section_title
(3<i>R</i>,4<i>S</i>,5<i>S</i>)-5-Benzyl-4-hydroxy-3-[1(<i>S</i>)-(1,1-dimethylethoxycarbonylamino)-2-phenylethyl]pyrrolidin-2-one
_journal_issue 10
_journal_name_full 'Acta Crystallographica Section C'
_journal_page_first 2139
_journal_page_last 2141
_journal_paper_doi 10.1107/S010827019500504X
_journal_volume 51
_journal_year 1995
_chemical_formula_sum 'C24 H30 N2 O4'
_chemical_formula_weight 410.51
_space_group_IT_number 19
_symmetry_cell_setting orthorhombic
_symmetry_space_group_name_Hall 'P 2ac 2ab'
_symmetry_space_group_name_H-M 'P 21 21 21'
_atom_type_scat_source 'SHELX76 (Sheldrick, 1976)'
_cell_angle_alpha 90.00(2)
_cell_angle_beta 90.00(5)
_cell_angle_gamma 90.00(6)
_cell_formula_units_Z 4
_cell_length_a 10.293(12)
_cell_length_b 14.21(3)
_cell_length_c 15.60(3)
_cell_measurement_reflns_used 12
_cell_measurement_temperature 295
_cell_measurement_theta_max 24
_cell_measurement_theta_min 17
_cell_volume 2282(7)
_diffrn_measurement_device 'Enraf-Nonius CAD-4F'
_diffrn_measurement_method \w/2\q
_diffrn_radiation_type CuK\a
_diffrn_radiation_wavelength 1.54184
_diffrn_reflns_av_R_equivalents .032
_diffrn_reflns_limit_h_max 12
_diffrn_reflns_limit_h_min 0
_diffrn_reflns_limit_k_max 17
_diffrn_reflns_limit_k_min 0
_diffrn_reflns_limit_l_max 18
_diffrn_reflns_limit_l_min 0
_diffrn_reflns_number 2552
_diffrn_reflns_theta_max 70
_diffrn_standards_decay_% 6.3
_diffrn_standards_interval_time 60
_diffrn_standards_number 3
_exptl_absorpt_coefficient_mu .621
_exptl_absorpt_correction_T_max .87
_exptl_absorpt_correction_T_min .78
_exptl_absorpt_correction_type 'empirical via \y scans (Gould & Smith, 1986)'
_exptl_crystal_colour colourless
_exptl_crystal_density_diffrn 1.195
_exptl_crystal_description prismatic
_exptl_crystal_size_max .3
_exptl_crystal_size_mid .2
_exptl_crystal_size_min .1
_refine_diff_density_max .241
_refine_diff_density_min -0.349
_refine_ls_extinction_method none
_refine_ls_goodness_of_fit_obs 3.113
_refine_ls_hydrogen_treatment noref
_refine_ls_number_parameters 271
_refine_ls_number_reflns 2302
_refine_ls_R_factor_obs .068
_refine_ls_shift/esd_max .44
_refine_ls_structure_factor_coef F
_refine_ls_weighting_details 'w = 1/[\s(F^2^) + 0.0007F^2^]'
_refine_ls_weighting_scheme calc
_refine_ls_wR_factor_obs .069
_reflns_number_observed 2302
_reflns_number_total 2462
_reflns_observed_criterion I>3\s(I)
_cod_data_source_file ka1122.cif
_cod_data_source_block ka1122a
_cod_depositor_comments
;
The following automatic conversions were performed:

'_refine_ls_weighting_scheme' value 'w = 1/[\s(F^2^) + 0.0007F^2^]'
was changed to 'calc'. New tag '_refine_ls_weighting_details' was
created. The value of the new tag was set to 'w = 1/[\s(F^2^) +
0.0007F^2^]'.

Automatic conversion script
Id: cif_fix_values 3143 2015-03-26 13:38:13Z robertas 
;
_cod_original_cell_volume 2281.5
_cod_database_code 2004018

loop_
_symmetry_equiv_pos_as_xyz
x,y,z
1/2-x,-y,1/2+z
-x,1/2+y,1/2-z
1/2+x,1/2-y,-z

loop_
_atom_site_label
_atom_site_fract_x
_atom_site_fract_y
_atom_site_fract_z
_atom_site_U_iso_or_equiv
C(1) .3044(4) .2614(3) .2987(2) .064(2)
C(2) .3825(7) .3506(3) .3005(4) .123(5)
C(3) .1633(5) .2791(5) .3167(4) .10(3)
C(4) .3582(7) .1893(6) .3591(3) .114(4)
O(5) .3009(2) .2212(2) .21238(16) .0580(13)
C(6) .4089(3) .1957(3) .1698(2) .0493(16)
O(6) .5181(2) .2084(3) .19522(17) .0702(16)
N(7) .3757(3) .1541(2) .09622(18) .0517(14)
C(8) .4694(3) .1279(2) .03054(19) .0441(14)
C(9) .4725(4) .0208(2) .0235(3) .0575(19)
C(10) .5767(4) -.0225(3) -.0316(2) .0555(18)
C(11) .6880(4) .0269(3) -.0601(3) .065(2)
C(12) .7836(5) -.0205(5) -0.1077(3) .095(3)
C(13) .7669(7) -0.1146(5) -0.1311(4) .112(4)
C(14) .6607(7) -0.1603(4) -0.1020(4) .111(4)
C(15) .5622(6) -0.1173(3) -.0524(3) .078(3)
C(16) .4367(3) .1759(2) -.05582(18) .0409(14)
C(17) .2927(3) .1828(2) -.07686(19) .0435(14)
O(17) .2094(2) .12480(18) -.05431(16) .0547(12)
N(18) .2738(3) .2596(2) -0.12219(18) .0493(14)
C(19) .3932(3) .3138(2) -0.1388(2) .0476(16)
C(20) .4825(3) .2790(2) -.06659(19) .0423(14)
O(20) .4609(2) .33052(16) .01039(16) .0515(12)
C(21) .3684(4) .4199(3) -0.1397(3) .0580(18)
C(22) .4898(4) .4751(2) -0.1556(2) .0535(17)
C(23) .5505(5) .5238(3) -.0905(3) .068(2)
C(24) .6631(6) .5730(3) -0.1060(4) .089(3)
C(25) .7149(5) .5773(3) -0.1857(4) .088(3)
C(26) .6561(5) .5292(3) -0.2509(4) .087(3)
C(27) .5425(4) .4778(3) -0.2376(3) .066(2)
H(2A) .3833(7) .3786(5) .3649(4) .087(5)
H(2B) .3392(7) .4014(5) .2576(4) .087(5)
H(2C) .4808(7) .3361(5) .2803(4) .087(5)
H(3A) .1531(5) .3093(5) .3799(4) .061(3)
H(3B) .1104(5) .2136(5) .3137(4) .061(3)
H(3C) .1249(5) .3274(5) .2696(4) .061(3)
H(4A) .3611(7) .2182(6) .4231(3) .098(5)
H(4B) .4553(7) .1702(6) .3393(3) .098(5)
H(4C) .2970(7) .1276(6) .3584(4) .098(5)
H(7) .2743(3) .1391(2) .08486(18) .0438(13)
H(8) .5652(3) .1522(2) .04803(19) .0473(14)
H(9A) .3798(4) -.0014(2) -.0018(3) .060(2)
H(9B) .4844(4) -.0068(2) .0875(3) .060(2)
H(10) .6992(4) .1008(3) -.0457(3) .0329(18)
H(12) .8714(5) .0159(5) -0.1259(3) .029(3)
H(13) .8366(7) -0.1497(5) -0.1718(4) .075(4)
H(14) .6503(7) -0.2340(4) -0.1174(4) .119(6)
H(15) .4784(6) -0.1568(3) -.0312(3) .085(4)
H(16) .4886(3) .1283(2) -.09748(18) .0429(13)
H(18) .1793(3) .2811(2) -0.14513(18) .0384(12)
H(19) .4357(3) .3030(2) -0.2013(2) .0447(14)
H(20) .5848(3) .2866(2) -.08039(19) .0447(13)
H(21A) .3286(4) .4406(3) -.0785(3) .0525(18)
H(21B) .2993(4) .4357(3) -0.1898(3) .0525(18)
H(23) .5093(5) .5233(3) -.0268(3) .071(3)
H(24) .7110(6) .6087(3) -.0538(4) .048(4)
H(25) .8014(5) .6183(3) -0.1975(4) .039(3)
H(26) .6987(5) .5308(3) -0.3142(4) .074(3)
H(27) .4963(4) .4409(3) -0.2899(3) .061(2)
H(20A) .537665 .349069 .032283 .050000

loop_
_geom_angle_atom_site_label_1
_geom_angle_atom_site_label_2
_geom_angle_atom_site_label_3
_geom_angle
_geom_angle_publ_flag
C(3) C(1) C(2) 111.9(4) no
C(4) C(1) C(2) 111.5(5) no
C(4) C(1) C(3) 110.7(4) no
O(5) C(1) C(2) 111.2(4) no
O(5) C(1) C(3) 102.4(4) no
O(5) C(1) C(4) 108.7(4) no
C(6) O(5) C(1) 122.7(3) no
O(6) C(6) O(5) 124.6(3) no
N(7) C(6) O(5) 109.4(3) no
N(7) C(6) O(6) 126.0(3) no
C(8) N(7) C(6) 123.3(3) no
C(9) C(8) N(7) 108.6(3) no
C(16) C(8) N(7) 110.8(3) no
C(16) C(8) C(9) 112.4(3) no
C(10) C(9) C(8) 117.7(3) no
C(11) C(10) C(9) 123.5(3) no
C(15) C(10) C(9) 116.9(4) no
C(15) C(10) C(11) 119.6(4) no
C(12) C(11) C(10) 119.6(4) no
C(13) C(12) C(11) 120.8(5) no
C(14) C(13) C(12) 118.2(6) no
C(15) C(14) C(13) 123.9(6) no
C(14) C(15) C(10) 117.9(5) no
C(17) C(16) C(8) 115.4(3) no
C(20) C(16) C(8) 116.5(2) no
C(20) C(16) C(17) 102.3(2) no
O(17) C(17) C(16) 124.8(3) no
N(18) C(17) C(16) 108.3(3) no
N(18) C(17) O(17) 127.0(3) no
C(19) N(18) C(17) 113.9(3) no
C(20) C(19) N(18) 101.7(3) no
C(19) C(20) C(16) 101.6(2) no
C(21) C(19) N(18) 112.2(3) no
C(21) C(19) C(20) 115.1(3) no
O(20) C(20) C(16) 110.3(2) no
O(20) C(20) C(19) 111.1(2) no
C(22) C(21) C(19) 112.3(3) no
C(23) C(22) C(21) 121.4(3) no
C(27) C(22) C(21) 119.4(3) no
C(27) C(22) C(23) 119.2(4) no
C(24) C(23) C(22) 120.5(4) no
C(25) C(24) C(23) 121.2(5) no
C(26) C(25) C(24) 119.1(5) no
C(27) C(26) C(25) 121.5(5) no
C(26) C(27) C(22) 118.6(4) no

loop_
_geom_bond_atom_site_label_1
_geom_bond_atom_site_label_2
_geom_bond_distance
_geom_bond_publ_flag
C(1) C(2) 1.500(8) no
C(1) C(3) 1.501(7) no
C(1) C(4) 1.499(8) no
C(1) O(5) 1.463(5) no
O(5) C(6) 1.344(4) no
C(6) O(6) 1.206(5) no
C(6) N(7) 1.336(4) no
N(7) C(8) 1.456(4) no
C(8) C(9) 1.525(5) no
C(8) C(16) 1.548(4) no
C(9) C(10) 1.507(5) no
C(10) C(11) 1.416(6) no
C(10) C(15) 1.394(6) no
C(11) C(12) 1.406(7) no
C(12) C(13) 1.396(9) no
C(13) C(14) 1.349(10) no
C(14) C(15) 1.414(8) no
C(16) C(17) 1.520(4) no
C(16) C(20) 1.548(4) no
C(17) O(17) 1.240(4) no
C(17) N(18) 1.316(4) no
N(18) C(19) 1.473(4) no
C(19) C(20) 1.535(4) no
C(19) C(21) 1.529(5) no
C(20) O(20) 1.424(4) no
C(21) C(22) 1.496(5) no
C(22) C(23) 1.378(6) no
C(22) C(27) 1.392(6) no
C(23) C(24) 1.375(7) no
C(24) C(25) 1.353(8) no
C(25) C(26) 1.367(8) no
C(26) C(27) 1.394(7) no
